data_4032578
loop_
_publ_author_name
'Chauhan, Pankaj'
'Mahajan, Suruchi'
'Kaya, Ugur'
'Peuronen, Anssi'
'Rissanen, Kari'
'Enders, Dieter'

_publ_section_title
;
 Asymmetric Synthesis of Amino-Bis-Pyrazolone Derivatives via an
 Organocatalytic Mannich Reaction.
;
_journal_name_full 'The Journal of organic chemistry'
_journal_paper_doi 10.1021/acs.joc.7b01113
_journal_year 2017
_chemical_absolute_configuration ad
_chemical_formula_moiety 'C27 H29 N5 O5'
_chemical_formula_sum 'C27 H29 N5 O5'
_chemical_formula_weight 503.55
_space_group_crystal_system triclinic
_space_group_IT_number 1
_space_group_name_Hall 'P 1'
_space_group_name_H-M_alt 'P 1'
_symmetry_space_group_name_Hall 'P 1'
_symmetry_space_group_name_H-M 'P 1'
_atom_sites_solution_hydrogens mixed
_atom_sites_solution_primary direct
_audit_creation_date 2017-03-10
_audit_creation_method
;
Olex2 1.2
(compiled 2017.03.02 svn.r3394 for OlexSys, GUI svn.r5324)
;
_cell_angle_alpha 111.076(7)
_cell_angle_beta 99.361(5)
_cell_angle_gamma 92.468(5)
_cell_formula_units_Z 2
_cell_length_a 6.5282(4)
_cell_length_b 14.5999(11)
_cell_length_c 14.9551(10)
_cell_measurement_reflns_used 8697
_cell_measurement_temperature 120.01(10)
_cell_measurement_theta_max 76.2670
_cell_measurement_theta_min 5.3340
_cell_volume 1304.31(17)
_computing_cell_refinement 'CrysAlisPro 1.171.38.43 (Rigaku OD, 2015)'
_computing_data_collection 'CrysAlisPro 1.171.38.43 (Rigaku OD, 2015)'
_computing_data_reduction 'CrysAlisPro 1.171.38.43 (Rigaku OD, 2015)'
_computing_molecular_graphics 'Olex2 (Dolomanov et al., 2009)'
_computing_publication_material 'Olex2 (Dolomanov et al., 2009)'
_computing_structure_refinement 'ShelXL (Sheldrick, 2015)'
_computing_structure_solution 'ShelXS (Sheldrick, 2008)'
_diffrn_ambient_environment N~2~
_diffrn_ambient_temperature 120.01(10)
_diffrn_detector 'CCD plate'
_diffrn_detector_area_resol_mean 10.3953
_diffrn_detector_type Atlas
_diffrn_measured_fraction_theta_full 0.999
_diffrn_measured_fraction_theta_max 0.999
_diffrn_measurement_details
;
List of Runs (angles in degrees, time in seconds):

  # Type    Start    End  Width  t~exp~   \w     \q     \k     \f   Frames
--------------------------------------------------------------------------
  1  \w      0.00  26.00   2.00   10.00    --   38.00  93.00 -79.54   13
  2  \w    -70.00  30.00   2.00   10.00    --  -41.78  57.00 150.00   50
  3  \w   -114.00 -14.00   2.00   10.00    --  -41.78 -57.00  60.00   50
  4  \w   -114.00 -14.00   2.00   10.00    --  -41.78 -57.00 -30.00   50
  5  \w   -114.00 -14.00   2.00   10.00    --  -41.78 -57.00 150.00   50
  6  \w    -74.00  34.00   2.00   10.00    --  -41.78  77.00-120.00   54
  7  \w     23.00  97.00   2.00   10.00    --   41.78-125.00  60.00   37
  8  \w     13.00  47.00   2.00   10.00    --   46.00  79.00 159.52   17
  9  \w     21.00  47.00   2.00   10.00    --   54.00  79.00-136.01   13
 10  \w     20.00  46.00   2.00   10.00    --   54.00  81.00 -22.28   13
 11  \w     20.00  46.00   2.00   10.00    --   54.00  81.00 -80.66   13
 12  \w     21.00  49.00   2.00   10.00    --   54.00  78.00  72.23   14
 13  \w     25.00 133.00   2.00   10.00    --   58.00  77.00 172.86   54
 14  \w     26.00 132.00   2.00   10.00    --   58.00  75.00  30.86   53
 15  \w     29.00 137.00   2.00   10.00    --   62.00  77.00 -13.47   54
 16  \w     34.00 140.00   2.00   10.00    --   66.00  75.00 102.52   53
 17  \w     34.00 140.00   2.00   10.00    --   66.00  75.00 -74.45   53
 18  \w     39.00 143.00   2.00   10.00    --   70.00  69.00  54.83   52
 19  \w     38.00 146.00   2.00   10.00    --   70.00  76.00 179.03   54
 20  \w     44.00 146.00   2.00   10.00    --   74.00  65.00  79.45   51
 21  \w     43.00 147.00   2.00   10.00    --   74.00  70.00 -37.19   52
 22  \w     43.00 147.00   2.00   10.00    --   74.00  69.00-134.09   52
 23  \w     54.00  88.00   2.00   35.00    --   82.00  60.00 151.19   17
 24  \w    104.00 152.00   2.00   35.00    --   86.00  72.00  86.87   24
 25  \w     55.00  83.00   2.00   35.00    --   86.00  72.00  86.87   14
 26  \w     62.00  94.00   2.00   35.00    --   90.00  58.00 126.52   16
 27  \w     60.00  90.00   2.00   35.00    --   90.00  68.00 -89.66   15
 28  \w     78.00 106.00   2.00   35.00    --  102.00  54.00 -39.41   14
 29  \w    109.00 157.00   2.00   35.00    --  102.00  77.00-149.68   24
 30  \w     69.00  99.00   2.00   35.00    --  102.00  77.00-149.68   15
 31  \w    114.00 170.00   2.00   35.00    --  106.00  73.00 116.51   28
 32  \w     75.00 101.00   2.00   35.00    --  106.00  73.00 116.51   13
 33  \w    120.00 176.00   2.00   35.00    --  112.00  61.00  90.00   28
 34  \w     85.00 113.00   2.00   35.00    --  112.00  61.00  90.00   14
 35  \w     84.00 146.00   2.00   35.00    --  112.00  61.00   0.00   31
 36  \w     80.00 170.00   2.00   35.00    --  112.00  77.00-120.00   45
 37  \w     50.00 140.00   2.00   35.00    --  112.00 -61.00  90.00   45
 38  \w     37.00 113.00   2.00   35.00    --  112.00-111.00  60.00   38
 39  \w    122.00 166.00   2.00   35.00    --  112.00  61.00 150.00   22
 40  \w     44.00 116.00   2.00   35.00    --  112.00-111.00 -90.00   36
 41  \w     83.00 109.00   2.00   35.00    --  112.00  61.00 150.00   13
 42  \w    129.00 157.00   2.00   35.00    --  112.00  61.00-120.00   14
 43  \w     83.00 113.00   2.00   35.00    --  112.00  61.00-120.00   15
 44  \w     79.00 159.00   2.00   35.00    --  112.00  77.00   0.00   40
 45  \w     79.00 167.00   2.00   35.00    --  112.00  77.00 -90.00   44
 46  \w     79.00 173.00   2.00   35.00    --  112.00  77.00  30.00   47
 47  \w     79.00 165.00   2.00   35.00    --  112.00  77.00-180.00   43
 48  \w     79.00 119.00   2.00   35.00    --  112.00  77.00 150.00   20
 49  \w     55.00 139.00   2.00   35.00    --  112.00 -61.00-120.00   42
 50  \w    130.00 160.00   2.00   35.00    --  112.00  77.00 -30.00   15
 51  \w     83.00 111.00   2.00   35.00    --  112.00  61.00 -30.00   14
 52  \w     79.00 123.00   2.00   35.00    --  112.00  77.00 -30.00   22
 53  \w    116.00 176.00   2.00   35.00    --  112.00  77.00 -60.00   30
 54  \w     79.00 107.00   2.00   35.00    --  112.00  77.00 -60.00   14
 55  \w     84.00 116.00   2.00   35.00    --  112.00-111.00-180.00   16
 56  \w    117.00 171.00   2.00   35.00    --  112.00  77.00  60.00   27
 57  \w     80.00 106.00   2.00   35.00    --  112.00  77.00  60.00   13
 58  \w     29.00 103.00   2.00   35.00    --  112.00 -94.00  90.00   37
;
_diffrn_measurement_device 'four-circle diffractometer'
_diffrn_measurement_device_type 'SuperNova, Dual, Cu at zero, Atlas'
_diffrn_measurement_method '\w scans'
_diffrn_orient_matrix_type 'CrysAlisPro convention (1999,Acta A55,543-557)'
_diffrn_orient_matrix_UB_11 0.0163712000
_diffrn_orient_matrix_UB_12 0.0052373000
_diffrn_orient_matrix_UB_13 -0.0996948000
_diffrn_orient_matrix_UB_21 -0.2376078000
_diffrn_orient_matrix_UB_22 -0.0282731000
_diffrn_orient_matrix_UB_23 -0.0343006000
_diffrn_orient_matrix_UB_31 -0.0343726000
_diffrn_orient_matrix_UB_32 0.1100837000
_diffrn_orient_matrix_UB_33 0.0391641000
_diffrn_radiation_monochromator mirror
_diffrn_radiation_probe x-ray
_diffrn_radiation_type CuK\a
_diffrn_radiation_wavelength 1.54184
_diffrn_reflns_av_R_equivalents 0.0501
_diffrn_reflns_av_unetI/netI 0.0501
_diffrn_reflns_Laue_measured_fraction_full 0.999
_diffrn_reflns_Laue_measured_fraction_max 0.999
_diffrn_reflns_limit_h_max 8
_diffrn_reflns_limit_h_min -8
_diffrn_reflns_limit_k_max 17
_diffrn_reflns_limit_k_min -17
_diffrn_reflns_limit_l_max 18
_diffrn_reflns_limit_l_min -18
_diffrn_reflns_number 28838
_diffrn_reflns_point_group_measured_fraction_full 0.957
_diffrn_reflns_point_group_measured_fraction_max 0.950
_diffrn_reflns_theta_full 67.684
_diffrn_reflns_theta_max 71.995
_diffrn_reflns_theta_min 3.638
_diffrn_source 'micro-focus sealed X-ray tube'
_diffrn_source_type 'SuperNova (Cu) X-ray Source'
_exptl_absorpt_coefficient_mu 0.741
_exptl_absorpt_correction_T_max 0.981
_exptl_absorpt_correction_T_min 0.938
_exptl_absorpt_correction_type analytical
_exptl_absorpt_process_details
;
CrysAlisPro 1.171.38.43 (Rigaku Oxford Diffraction, 2015)
Analytical numeric absorption correction using a multifaceted crystal
            model based on expressions derived by R.C. Clark & J.S. Reid.
(Clark, R. C. & Reid, J. S. (1995). Acta Cryst. A51, 887-897)
Empirical absorption correction using spherical harmonics,
 implemented in SCALE3 ABSPACK scaling algorithm.
;
_exptl_crystal_colour colourless
_exptl_crystal_colour_primary colourless
_exptl_crystal_density_diffrn 1.282
_exptl_crystal_description block
_exptl_crystal_F_000 532
_exptl_crystal_size_max 0.114
_exptl_crystal_size_mid 0.067
_exptl_crystal_size_min 0.031
_refine_diff_density_max 0.192
_refine_diff_density_min -0.174
_refine_diff_density_rms 0.038
_refine_ls_abs_structure_details
;
 Flack x determined using 3333 quotients [(I+)-(I-)]/[(I+)+(I-)]
 (Parsons, Flack and Wagner, Acta Cryst. B69 (2013) 249-259).
;
_refine_ls_abs_structure_Flack 0.05(11)
_refine_ls_extinction_coef 0.0020(3)
_refine_ls_extinction_expression Fc^*^=kFc[1+0.001xFc^2^\l^3^/sin(2\q)]^-1/4^
_refine_ls_extinction_method 'SHELXL-2016/6 (Sheldrick 2016)'
_refine_ls_goodness_of_fit_ref 1.031
_refine_ls_hydrogen_treatment mixed
_refine_ls_matrix_type full
_refine_ls_number_parameters 688
_refine_ls_number_reflns 9722
_refine_ls_number_restraints 5
_refine_ls_restrained_S_all 1.031
_refine_ls_R_factor_all 0.0528
_refine_ls_R_factor_gt 0.0403
_refine_ls_shift/su_max 0.000
_refine_ls_shift/su_mean 0.000
_refine_ls_structure_factor_coef Fsqd
_refine_ls_weighting_details 'w=1/[\s^2^(Fo^2^)+(0.0492P)^2^] where P=(Fo^2^+2Fc^2^)/3'
_refine_ls_weighting_scheme calc
_refine_ls_wR_factor_gt 0.0898
_refine_ls_wR_factor_ref 0.0963
_reflns_Friedel_coverage 0.903
_reflns_Friedel_fraction_full 0.915
_reflns_Friedel_fraction_max 0.902
_reflns_number_gt 8303
_reflns_number_total 9722
_reflns_threshold_expression 'I > 2\s(I)'
_cod_data_source_file jo7b01113_si_001.cif
_cod_data_source_block 6a
_cod_original_cell_volume 1304.33(16)
_cod_database_code 4032578
_shelx_shelxl_version_number 2016/6
_chemical_oxdiff_formula 'C27 H29 N5 O5'
_shelx_space_group_comment
;
The symmetry employed for this shelxl refinement is uniquely defined
by the following loop, which should always be used as a source of
symmetry information in preference to the above space-group names.
They are only intended as comments.
;
_reflns_odcompleteness_completeness 99.84
_reflns_odcompleteness_iscentric 1
_reflns_odcompleteness_theta 71.98
_olex2_refinement_description
;
1. Fixed Uiso
 At 1.2 times of:
  All C(H) groups
 At 1.5 times of:
  All C(H,H,H) groups
2. Restrained distances
 N11B-H11B = N11A-H11A
 0.85 with sigma of 0.02
3.a Aromatic/amide H refined with riding coordinates:
 C21A(H21A), C22A(H22A), C23A(H23A), C24A(H24A), C25A(H25A), C29A(H29A),
 C30A(H30A), C31A(H31A), C32A(H32A), C33A(H33A), C21B(H21B), C22B(H22B),
 C23B(H23B), C24B(H24B), C25B(H25B), C29B(H29B), C30B(H30B), C31B(H31B),
 C32B(H32B), C33B(H33B)
3.b Idealised Me refined as rotating group:
 C16A(H16A,H16B,H16C), C17A(H17A,H17B,H17C), C18A(H18A,H18B,H18C), C26A(H26A,
 H26B,H26C), C27A(H27A,H27B,H27C), C37A(H37A,H37B,H37C), C16B(H16D,H16E,H16F),
 C17B(H17D,H17E,H17F), C18B(H18D,H18E,H18F), C26B(H26D,H26E,H26F), C27B(H27D,
 H27E,H27F), C37B(H37D,H37E,H37F)
;
_olex2_submission_special_instructions 'No special instructions were received'
_oxdiff_exptl_absorpt_empirical_details
;
Empirical correction (ABSPACK) includes:
- Absorption correction using spherical harmonics
- Frame scaling
;
_oxdiff_exptl_absorpt_empirical_full_max 1.147
_oxdiff_exptl_absorpt_empirical_full_min 0.811

loop_
_space_group_symop_operation_xyz
'x, y, z'

loop_
_atom_site_label
_atom_site_type_symbol
_atom_site_fract_x
_atom_site_fract_y
_atom_site_fract_z
_atom_site_U_iso_or_equiv
_atom_site_adp_type
_atom_site_occupancy
_atom_site_site_symmetry_order
_atom_site_calc_flag
_atom_site_refinement_flags_posn
O13A O 1.1617(3) 0.82074(18) 0.41146(16) 0.0286(5) Uani 1 1 d .
O14A O 1.0619(3) 0.65954(18) 0.31387(16) 0.0251(5) Uani 1 1 d .
O19A O 0.5936(3) 0.64809(19) 0.23735(16) 0.0273(5) Uani 1 1 d .
O34A O 0.7805(3) 0.64164(18) -0.06407(16) 0.0253(5) Uani 1 1 d .
O36A O 0.4847(5) 0.5442(2) -0.0889(2) 0.0527(8) Uani 1 1 d .
N3A N 0.7592(4) 0.5358(2) 0.12646(19) 0.0242(6) Uani 1 1 d .
N4A N 0.9401(4) 0.5392(2) 0.0854(2) 0.0258(6) Uani 1 1 d .
N8A N 0.5136(4) 0.8426(2) 0.05615(19) 0.0232(6) Uani 1 1 d .
N9A N 0.5683(4) 0.7738(2) -0.02400(19) 0.0230(6) Uani 1 1 d .
N11A N 0.9852(4) 0.7763(2) 0.2557(2) 0.0241(6) Uani 1 1 d D
H11A H 1.008(6) 0.834(2) 0.257(3) 0.027(10) Uiso 1 1 d D
C1A C 0.8714(5) 0.7010(2) 0.1658(2) 0.0218(7) Uani 1 1 d .
C2A C 0.7208(5) 0.6277(2) 0.1851(2) 0.0232(7) Uani 1 1 d .
C5A C 1.0052(5) 0.6293(3) 0.1076(2) 0.0241(7) Uani 1 1 d .
C6A C 0.7425(5) 0.7478(2) 0.1036(2) 0.0212(7) Uani 1 1 d .
C7A C 0.6160(5) 0.8259(3) 0.1326(2) 0.0227(7) Uani 1 1 d .
C10A C 0.7039(5) 0.7166(2) 0.0029(2) 0.0215(7) Uani 1 1 d .
C12A C 1.0771(5) 0.7570(3) 0.3338(2) 0.0238(7) Uani 1 1 d .
C15A C 1.1016(5) 0.6218(3) 0.3939(3) 0.0295(8) Uani 1 1 d .
C16A C 1.3347(6) 0.6414(3) 0.4378(3) 0.0376(9) Uani 1 1 d .
H16A H 1.375119 0.712803 0.469229 0.056 Uiso 1 1 calc GR
H16B H 1.414327 0.613302 0.385968 0.056 Uiso 1 1 calc GR
H16C H 1.364169 0.610766 0.486349 0.056 Uiso 1 1 calc GR
C17A C 0.9650(6) 0.6668(3) 0.4671(3) 0.0384(9) Uani 1 1 d .
H17A H 0.819129 0.656227 0.433290 0.058 Uiso 1 1 calc GR
H17B H 1.008692 0.737787 0.499938 0.058 Uiso 1 1 calc GR
H17C H 0.978350 0.635535 0.515483 0.058 Uiso 1 1 calc GR
C18A C 1.0360(7) 0.5121(3) 0.3408(3) 0.0462(11) Uani 1 1 d .
H18A H 1.113550 0.485986 0.287804 0.069 Uiso 1 1 calc GR
H18B H 0.885894 0.501020 0.313697 0.069 Uiso 1 1 calc GR
H18C H 1.065987 0.478197 0.386636 0.069 Uiso 1 1 calc GR
C20A C 0.6704(5) 0.4419(3) 0.1167(2) 0.0286(8) Uani 1 1 d .
C21A C 0.4845(6) 0.4320(3) 0.1492(3) 0.0380(9) Uani 1 1 d .
H21A H 0.414297 0.487895 0.177689 0.046 Uiso 1 1 calc R
C22A C 0.4055(8) 0.3375(4) 0.1385(3) 0.0507(12) Uani 1 1 d .
H22A H 0.280605 0.329392 0.161106 0.061 Uiso 1 1 calc R
C23A C 0.5043(8) 0.2555(3) 0.0960(3) 0.0536(13) Uani 1 1 d .
H23A H 0.446758 0.191913 0.089053 0.064 Uiso 1 1 calc R
C24A C 0.6872(8) 0.2662(3) 0.0635(3) 0.0502(11) Uani 1 1 d .
H24A H 0.755973 0.209946 0.034516 0.060 Uiso 1 1 calc R
C25A C 0.7700(6) 0.3591(3) 0.0732(3) 0.0391(9) Uani 1 1 d .
H25A H 0.894768 0.366371 0.050200 0.047 Uiso 1 1 calc R
C26A C 1.1962(5) 0.6610(3) 0.0796(3) 0.0312(8) Uani 1 1 d .
H26A H 1.245208 0.603461 0.033597 0.047 Uiso 1 1 calc GR
H26B H 1.305415 0.691681 0.137979 0.047 Uiso 1 1 calc GR
H26C H 1.164084 0.708904 0.048616 0.047 Uiso 1 1 calc GR
C27A C 0.5837(5) 0.8867(3) 0.2330(2) 0.0271(7) Uani 1 1 d .
H27A H 0.457738 0.920072 0.228019 0.041 Uiso 1 1 calc GR
H27B H 0.704815 0.936044 0.267173 0.041 Uiso 1 1 calc GR
H27C H 0.567499 0.843663 0.269365 0.041 Uiso 1 1 calc GR
C28A C 0.4870(5) 0.7725(3) -0.1189(2) 0.0252(7) Uani 1 1 d .
C29A C 0.2862(5) 0.7975(3) -0.1369(3) 0.0287(7) Uani 1 1 d .
H29A H 0.201131 0.808606 -0.088932 0.034 Uiso 1 1 calc R
C30A C 0.2105(6) 0.8061(3) -0.2254(3) 0.0345(8) Uani 1 1 d .
H30A H 0.073630 0.823946 -0.238053 0.041 Uiso 1 1 calc R
C31A C 0.3352(6) 0.7886(3) -0.2957(3) 0.0348(9) Uani 1 1 d .
H31A H 0.284488 0.795565 -0.355927 0.042 Uiso 1 1 calc R
C32A C 0.5317(6) 0.7612(3) -0.2780(3) 0.0341(8) Uani 1 1 d .
H32A H 0.614774 0.747516 -0.326866 0.041 Uiso 1 1 calc R
C33A C 0.6104(6) 0.7532(3) -0.1893(2) 0.0300(8) Uani 1 1 d .
H33A H 0.746892 0.734735 -0.177149 0.036 Uiso 1 1 calc R
C35A C 0.6550(6) 0.5507(3) -0.1036(3) 0.0331(8) Uani 1 1 d .
C37A C 0.7709(8) 0.4718(3) -0.1593(3) 0.0470(11) Uani 1 1 d .
H37A H 0.840092 0.440442 -0.116385 0.070 Uiso 1 1 calc GR
H37B H 0.876103 0.500353 -0.184548 0.070 Uiso 1 1 calc GR
H37C H 0.673490 0.422353 -0.213882 0.070 Uiso 1 1 calc GR
O13B O 0.1206(4) -0.01474(19) 0.30306(17) 0.0308(6) Uani 1 1 d .
O14B O 0.1780(3) 0.14468(18) 0.41098(16) 0.0251(5) Uani 1 1 d .
O19B O -0.2328(3) 0.16168(19) 0.49240(17) 0.0284(5) Uani 1 1 d .
O34B O 0.1811(3) 0.15143(18) 0.78509(16) 0.0266(5) Uani 1 1 d .
O36B O -0.0746(5) 0.2505(2) 0.8131(3) 0.0602(9) Uani 1 1 d .
N3B N 0.0483(4) 0.2665(2) 0.60218(19) 0.0238(6) Uani 1 1 d .
N4B N 0.2582(4) 0.2579(2) 0.6408(2) 0.0256(6) Uani 1 1 d .
N8B N -0.2174(4) -0.0471(2) 0.66229(19) 0.0243(6) Uani 1 1 d .
N9B N -0.0862(4) 0.0192(2) 0.74254(19) 0.0229(6) Uani 1 1 d .
N11B N 0.1005(4) 0.0255(2) 0.4624(2) 0.0248(6) Uani 1 1 d D
H11B H 0.110(6) -0.033(2) 0.457(3) 0.034(11) Uiso 1 1 d D
C1B C 0.0818(5) 0.0996(2) 0.5560(2) 0.0225(7) Uani 1 1 d .
C2B C -0.0602(5) 0.1768(3) 0.5428(2) 0.0230(7) Uani 1 1 d .
C5B C 0.2815(5) 0.1657(3) 0.6138(2) 0.0232(7) Uani 1 1 d .
C6B C -0.0086(5) 0.0501(2) 0.6168(2) 0.0221(7) Uani 1 1 d .
C7B C -0.1729(5) -0.0279(2) 0.5869(2) 0.0229(7) Uani 1 1 d .
C10B C 0.0371(5) 0.0782(3) 0.7167(2) 0.0223(7) Uani 1 1 d .
C12B C 0.1318(5) 0.0475(3) 0.3850(2) 0.0253(7) Uani 1 1 d .
C15B C 0.1975(5) 0.1897(3) 0.3384(2) 0.0287(8) Uani 1 1 d .
C16B C 0.3691(7) 0.1469(4) 0.2836(3) 0.0455(11) Uani 1 1 d .
H16D H 0.320878 0.078975 0.238440 0.068 Uiso 1 1 calc GR
H16E H 0.493539 0.147059 0.330203 0.068 Uiso 1 1 calc GR
H16F H 0.403686 0.187012 0.246646 0.068 Uiso 1 1 calc GR
C17B C -0.0114(7) 0.1763(4) 0.2726(3) 0.0465(10) Uani 1 1 d .
H17D H -0.113475 0.208002 0.311828 0.070 Uiso 1 1 calc GR
H17E H -0.057994 0.105670 0.238626 0.070 Uiso 1 1 calc GR
H17F H 0.001409 0.206546 0.224678 0.070 Uiso 1 1 calc GR
C18B C 0.2617(7) 0.2975(3) 0.4018(3) 0.0396(9) Uani 1 1 d .
H18D H 0.391746 0.303739 0.447819 0.059 Uiso 1 1 calc GR
H18E H 0.151518 0.323690 0.438192 0.059 Uiso 1 1 calc GR
H18F H 0.283265 0.334756 0.360571 0.059 Uiso 1 1 calc GR
C20B C -0.0056(5) 0.3634(3) 0.6170(2) 0.0275(7) Uani 1 1 d .
C21B C -0.2086(7) 0.3777(3) 0.5859(3) 0.0445(10) Uani 1 1 d .
H21B H -0.313471 0.323110 0.554894 0.053 Uiso 1 1 calc R
C22B C -0.2568(8) 0.4734(4) 0.6009(3) 0.0544(12) Uani 1 1 d .
H22B H -0.395321 0.483894 0.578682 0.065 Uiso 1 1 calc R
C23B C -0.1071(8) 0.5528(3) 0.6473(3) 0.0474(11) Uani 1 1 d .
H23B H -0.141971 0.617780 0.657148 0.057 Uiso 1 1 calc R
C24B C 0.0931(8) 0.5379(3) 0.6793(4) 0.0491(11) Uani 1 1 d .
H24B H 0.196725 0.592780 0.711792 0.059 Uiso 1 1 calc R
C25B C 0.1454(7) 0.4431(3) 0.6645(3) 0.0407(9) Uani 1 1 d .
H25B H 0.284166 0.433001 0.686867 0.049 Uiso 1 1 calc R
C26B C 0.4810(5) 0.1288(3) 0.6383(3) 0.0321(8) Uani 1 1 d .
H26D H 0.575806 0.182622 0.689739 0.048 Uiso 1 1 calc GR
H26E H 0.544080 0.104026 0.580183 0.048 Uiso 1 1 calc GR
H26F H 0.455824 0.075211 0.661458 0.048 Uiso 1 1 calc GR
C27B C -0.2972(5) -0.0857(3) 0.4868(2) 0.0279(7) Uani 1 1 d .
H27D H -0.423059 -0.120869 0.492172 0.042 Uiso 1 1 calc GR
H27E H -0.212452 -0.133385 0.449211 0.042 Uiso 1 1 calc GR
H27F H -0.337481 -0.040443 0.453541 0.042 Uiso 1 1 calc GR
C28B C -0.0984(5) 0.0209(3) 0.8378(2) 0.0253(7) Uani 1 1 d .
C29B C -0.2937(6) 0.0064(3) 0.8585(3) 0.0299(8) Uani 1 1 d .
H29B H -0.416500 0.001536 0.812442 0.036 Uiso 1 1 calc R
C30B C -0.3078(6) -0.0010(3) 0.9474(3) 0.0359(9) Uani 1 1 d .
H30B H -0.440997 -0.010770 0.962349 0.043 Uiso 1 1 calc R
C31B C -0.1290(7) 0.0060(3) 1.0140(3) 0.0382(9) Uani 1 1 d .
H31B H -0.139257 -0.000921 1.074014 0.046 Uiso 1 1 calc R
C32B C 0.0655(7) 0.0230(3) 0.9935(3) 0.0393(9) Uani 1 1 d .
H32B H 0.188271 0.029451 1.040174 0.047 Uiso 1 1 calc R
C33B C 0.0814(6) 0.0305(3) 0.9050(3) 0.0312(8) Uani 1 1 d .
H33B H 0.214475 0.042142 0.890791 0.037 Uiso 1 1 calc R
C35B C 0.1053(6) 0.2420(3) 0.8272(3) 0.0356(9) Uani 1 1 d .
C37B C 0.2802(7) 0.3196(3) 0.8866(3) 0.0470(11) Uani 1 1 d .
H37D H 0.334757 0.349351 0.844748 0.070 Uiso 1 1 calc GR
H37E H 0.391625 0.290037 0.915368 0.070 Uiso 1 1 calc GR
H37F H 0.229441 0.370682 0.938681 0.070 Uiso 1 1 calc GR

loop_
_atom_site_aniso_label
_atom_site_aniso_U_11
_atom_site_aniso_U_22
_atom_site_aniso_U_33
_atom_site_aniso_U_23
_atom_site_aniso_U_13
_atom_site_aniso_U_12
O13A 0.0318(12) 0.0222(14) 0.0239(12) 0.0018(10) 0.0002(9) -0.0008(10)
O14A 0.0296(11) 0.0194(13) 0.0219(11) 0.0053(10) -0.0010(9) 0.0002(9)
O19A 0.0260(11) 0.0291(14) 0.0258(11) 0.0090(10) 0.0057(9) -0.0002(10)
O34A 0.0303(11) 0.0242(13) 0.0210(11) 0.0058(10) 0.0087(9) 0.0066(10)
O36A 0.0573(18) 0.0273(17) 0.0590(19) -0.0077(14) 0.0302(15) -0.0084(13)
N3A 0.0267(13) 0.0189(15) 0.0228(13) 0.0036(12) 0.0042(10) -0.0025(11)
N4A 0.0280(14) 0.0232(17) 0.0242(14) 0.0065(12) 0.0046(11) 0.0043(12)
N8A 0.0262(13) 0.0170(15) 0.0229(13) 0.0029(12) 0.0060(11) 0.0022(11)
N9A 0.0263(13) 0.0198(15) 0.0207(13) 0.0046(11) 0.0053(10) 0.0041(11)
N11A 0.0277(14) 0.0167(16) 0.0235(13) 0.0048(12) 0.0001(10) -0.0028(11)
C1A 0.0229(14) 0.0171(17) 0.0205(15) 0.0032(13) 0.0006(12) -0.0024(12)
C2A 0.0245(15) 0.0197(18) 0.0210(15) 0.0064(13) -0.0034(12) -0.0028(13)
C5A 0.0230(15) 0.0230(19) 0.0240(16) 0.0077(14) 0.0009(12) 0.0016(13)
C6A 0.0214(14) 0.0167(17) 0.0227(15) 0.0047(13) 0.0039(12) -0.0020(12)
C7A 0.0234(15) 0.0176(17) 0.0239(15) 0.0046(13) 0.0037(12) -0.0007(12)
C10A 0.0225(14) 0.0178(17) 0.0227(15) 0.0052(13) 0.0056(12) 0.0036(12)
C12A 0.0230(15) 0.0211(19) 0.0244(16) 0.0057(14) 0.0031(12) 0.0006(13)
C15A 0.0319(17) 0.029(2) 0.0267(17) 0.0132(16) -0.0028(13) -0.0004(14)
C16A 0.0362(19) 0.042(3) 0.0327(19) 0.0136(18) -0.0013(15) 0.0115(17)
C17A 0.0370(19) 0.047(3) 0.034(2) 0.0197(19) 0.0042(16) 0.0003(17)
C18A 0.066(3) 0.030(2) 0.040(2) 0.0176(19) -0.0074(19) -0.001(2)
C20A 0.0392(18) 0.0206(19) 0.0193(15) 0.0049(14) -0.0042(13) -0.0064(15)
C21A 0.052(2) 0.029(2) 0.0249(18) 0.0050(16) 0.0035(16) -0.0141(17)
C22A 0.072(3) 0.041(3) 0.033(2) 0.011(2) 0.006(2) -0.025(2)
C23A 0.091(4) 0.025(2) 0.037(2) 0.0104(19) 0.000(2) -0.021(2)
C24A 0.073(3) 0.020(2) 0.046(2) 0.0072(19) -0.005(2) -0.004(2)
C25A 0.047(2) 0.025(2) 0.038(2) 0.0092(17) -0.0045(17) -0.0012(17)
C26A 0.0253(16) 0.035(2) 0.0355(19) 0.0139(17) 0.0092(14) 0.0045(14)
C27A 0.0299(16) 0.0226(19) 0.0238(16) 0.0020(14) 0.0058(13) 0.0052(14)
C28A 0.0311(17) 0.0191(18) 0.0230(16) 0.0070(14) 0.0015(13) -0.0004(13)
C29A 0.0309(17) 0.0204(19) 0.0295(17) 0.0053(15) 0.0013(14) 0.0011(14)
C30A 0.0374(19) 0.024(2) 0.0337(19) 0.0057(16) -0.0060(15) 0.0024(15)
C31A 0.052(2) 0.022(2) 0.0226(17) 0.0050(15) -0.0035(15) 0.0022(17)
C32A 0.048(2) 0.028(2) 0.0246(18) 0.0075(16) 0.0062(15) 0.0040(17)
C33A 0.0371(18) 0.027(2) 0.0251(17) 0.0098(15) 0.0028(14) 0.0032(15)
C35A 0.053(2) 0.020(2) 0.0237(17) 0.0039(15) 0.0119(16) 0.0038(16)
C37A 0.079(3) 0.031(2) 0.035(2) 0.0089(19) 0.026(2) 0.020(2)
O13B 0.0403(13) 0.0229(14) 0.0230(12) 0.0001(10) 0.0107(10) -0.0027(11)
O14B 0.0316(12) 0.0213(13) 0.0212(11) 0.0055(10) 0.0078(9) -0.0003(10)
O19B 0.0256(11) 0.0301(15) 0.0267(12) 0.0085(11) 0.0030(9) 0.0016(10)
O34B 0.0278(11) 0.0227(13) 0.0234(11) 0.0047(10) 0.0000(9) -0.0064(9)
O36B 0.0506(19) 0.0305(18) 0.067(2) -0.0106(16) -0.0124(15) 0.0100(14)
N3B 0.0277(13) 0.0187(15) 0.0217(13) 0.0039(12) 0.0035(11) 0.0037(11)
N4B 0.0252(13) 0.0233(17) 0.0245(14) 0.0053(12) 0.0034(11) 0.0011(11)
N8B 0.0273(13) 0.0178(15) 0.0221(13) 0.0019(12) 0.0035(10) -0.0034(11)
N9B 0.0259(13) 0.0187(15) 0.0212(13) 0.0047(11) 0.0040(10) -0.0015(11)
N11B 0.0324(14) 0.0153(16) 0.0243(14) 0.0023(12) 0.0111(11) 0.0008(12)
C1B 0.0248(15) 0.0185(18) 0.0205(15) 0.0017(13) 0.0077(12) 0.0007(13)
C2B 0.0266(16) 0.0229(19) 0.0183(14) 0.0053(13) 0.0077(12) -0.0009(13)
C5B 0.0262(15) 0.023(2) 0.0201(15) 0.0059(14) 0.0091(12) 0.0007(13)
C6B 0.0226(15) 0.0184(18) 0.0246(16) 0.0063(14) 0.0064(12) 0.0033(12)
C7B 0.0211(14) 0.0178(17) 0.0259(16) 0.0036(14) 0.0055(12) 0.0003(12)
C10B 0.0218(14) 0.0183(17) 0.0235(15) 0.0046(13) 0.0037(12) 0.0001(12)
C12B 0.0266(16) 0.0216(19) 0.0237(16) 0.0035(14) 0.0067(12) -0.0031(13)
C15B 0.0389(19) 0.026(2) 0.0243(17) 0.0108(15) 0.0096(14) 0.0052(15)
C16B 0.059(3) 0.044(3) 0.054(3) 0.031(2) 0.034(2) 0.018(2)
C17B 0.051(2) 0.047(3) 0.036(2) 0.014(2) -0.0027(18) 0.006(2)
C18B 0.056(2) 0.026(2) 0.038(2) 0.0150(17) 0.0070(18) -0.0009(18)
C20B 0.0409(18) 0.0221(19) 0.0211(15) 0.0069(14) 0.0114(13) 0.0075(15)
C21B 0.052(2) 0.032(2) 0.039(2) 0.0045(19) -0.0023(18) 0.0138(19)
C22B 0.074(3) 0.045(3) 0.045(2) 0.016(2) 0.007(2) 0.033(3)
C23B 0.083(3) 0.024(2) 0.048(2) 0.016(2) 0.037(2) 0.023(2)
C24B 0.063(3) 0.020(2) 0.069(3) 0.013(2) 0.034(2) 0.0072(19)
C25B 0.045(2) 0.025(2) 0.052(2) 0.0104(19) 0.0194(18) 0.0045(17)
C26B 0.0258(16) 0.036(2) 0.0365(19) 0.0153(17) 0.0077(14) 0.0033(15)
C27B 0.0302(17) 0.0231(19) 0.0235(16) 0.0013(14) 0.0054(13) -0.0040(14)
C28B 0.0341(17) 0.0176(18) 0.0226(16) 0.0043(14) 0.0093(13) -0.0014(14)
C29B 0.0363(18) 0.0197(19) 0.0298(18) 0.0036(15) 0.0098(14) -0.0024(14)
C30B 0.050(2) 0.021(2) 0.0321(19) 0.0010(16) 0.0181(16) -0.0078(16)
C31B 0.064(2) 0.027(2) 0.0225(17) 0.0065(16) 0.0143(17) -0.0039(18)
C32B 0.056(2) 0.033(2) 0.0258(18) 0.0099(17) 0.0025(16) -0.0029(18)
C33B 0.0366(18) 0.030(2) 0.0283(18) 0.0124(16) 0.0060(14) 0.0018(15)
C35B 0.049(2) 0.022(2) 0.0264(17) 0.0032(15) -0.0031(16) -0.0049(16)
C37B 0.067(3) 0.029(2) 0.031(2) 0.0052(18) -0.0099(18) -0.018(2)

loop_
_atom_type_symbol
_atom_type_description
_atom_type_scat_dispersion_real
_atom_type_scat_dispersion_imag
_atom_type_scat_source
C C 0.0181 0.0091 'International Tables Vol C Tables 4.2.6.8 and 6.1.1.4'
H H 0.0000 0.0000 'International Tables Vol C Tables 4.2.6.8 and 6.1.1.4'
N N 0.0311 0.0180 'International Tables Vol C Tables 4.2.6.8 and 6.1.1.4'
O O 0.0492 0.0322 'International Tables Vol C Tables 4.2.6.8 and 6.1.1.4'

loop_
_exptl_crystal_face_index_h
_exptl_crystal_face_index_k
_exptl_crystal_face_index_l
_exptl_crystal_face_perp_dist
0 9 0 0.0270
0 -9 0 0.0270
-4 2 0 0.0524
4 -2 0 0.0524
0 9 -6 0.0187
0 -9 7 0.0093
1 -3 -8 0.0288
2 7 1 0.0328
-2 5 -6 0.0448
0 1 8 0.0242
2 4 -9 0.0361

loop_
_geom_angle_atom_site_label_1
_geom_angle_atom_site_label_2
_geom_angle_atom_site_label_3
_geom_angle
C12A O14A C15A 120.3(3)
C10A O34A C35A 115.6(2)
C2A N3A N4A 112.6(3)
C2A N3A C20A 129.1(3)
C20A N3A N4A 117.2(3)
C5A N4A N3A 108.0(3)
C7A N8A N9A 105.3(3)
N8A N9A C28A 119.6(3)
C10A N9A N8A 110.8(3)
C10A N9A C28A 129.5(3)
C1A N11A H11A 118(3)
C12A N11A H11A 118(3)
C12A N11A C1A 123.6(3)
N11A C1A C2A 112.2(3)
N11A C1A C5A 114.7(3)
N11A C1A C6A 110.5(3)
C5A C1A C2A 99.8(3)
C5A C1A C6A 111.2(3)
C6A C1A C2A 107.9(2)
O19A C2A N3A 128.2(3)
O19A C2A C1A 127.1(3)
N3A C2A C1A 104.6(3)
N4A C5A C1A 113.8(3)
N4A C5A C26A 123.0(3)
C26A C5A C1A 123.2(3)
C7A C6A C1A 128.8(3)
C10A C6A C1A 127.1(3)
C10A C6A C7A 103.8(3)
N8A C7A C6A 111.7(3)
N8A C7A C27A 119.1(3)
C6A C7A C27A 129.2(3)
O34A C10A C6A 129.5(3)
N9A C10A O34A 122.0(3)
N9A C10A C6A 108.4(3)
O13A C12A O14A 125.4(3)
O13A C12A N11A 123.8(3)
O14A C12A N11A 110.9(3)
O14A C15A C16A 109.1(3)
O14A C15A C17A 109.6(3)
O14A C15A C18A 102.3(3)
C17A C15A C16A 113.7(3)
C17A C15A C18A 110.7(3)
C18A C15A C16A 110.8(3)
C15A C16A H16A 109.5
C15A C16A H16B 109.5
C15A C16A H16C 109.5
H16A C16A H16B 109.5
H16A C16A H16C 109.5
H16B C16A H16C 109.5
C15A C17A H17A 109.5
C15A C17A H17B 109.5
C15A C17A H17C 109.5
H17A C17A H17B 109.5
H17A C17A H17C 109.5
H17B C17A H17C 109.5
C15A C18A H18A 109.5
C15A C18A H18B 109.5
C15A C18A H18C 109.5
H18A C18A H18B 109.5
H18A C18A H18C 109.5
H18B C18A H18C 109.5
C21A C20A N3A 120.5(4)
C25A C20A N3A 118.9(3)
C25A C20A C21A 120.6(4)
C20A C21A H21A 121.1
C22A C21A C20A 117.9(4)
C22A C21A H21A 121.1
C21A C22A H22A 119.2
C23A C22A C21A 121.6(4)
C23A C22A H22A 119.2
C22A C23A H23A 120.1
C22A C23A C24A 119.9(4)
C24A C23A H23A 120.1
C23A C24A H24A 120.1
C23A C24A C25A 119.9(5)
C25A C24A H24A 120.1
C20A C25A H25A 120.0
C24A C25A C20A 120.1(4)
C24A C25A H25A 120.0
C5A C26A H26A 109.5
C5A C26A H26B 109.5
C5A C26A H26C 109.5
H26A C26A H26B 109.5
H26A C26A H26C 109.5
H26B C26A H26C 109.5
C7A C27A H27A 109.5
C7A C27A H27B 109.5
C7A C27A H27C 109.5
H27A C27A H27B 109.5
H27A C27A H27C 109.5
H27B C27A H27C 109.5
C29A C28A N9A 118.3(3)
C33A C28A N9A 120.8(3)
C33A C28A C29A 120.9(3)
C28A C29A H29A 120.3
C28A C29A C30A 119.4(3)
C30A C29A H29A 120.3
C29A C30A H30A 120.0
C29A C30A C31A 120.0(4)
C31A C30A H30A 120.0
C30A C31A H31A 120.0
C32A C31A C30A 119.9(3)
C32A C31A H31A 120.0
C31A C32A H32A 119.6
C31A C32A C33A 120.8(3)
C33A C32A H32A 119.6
C28A C33A C32A 119.0(3)
C28A C33A H33A 120.5
C32A C33A H33A 120.5
O34A C35A C37A 110.4(3)
O36A C35A O34A 121.0(3)
O36A C35A C37A 128.5(4)
C35A C37A H37A 109.5
C35A C37A H37B 109.5
C35A C37A H37C 109.5
H37A C37A H37B 109.5
H37A C37A H37C 109.5
H37B C37A H37C 109.5
C12B O14B C15B 121.8(3)
C10B O34B C35B 115.3(3)
C2B N3B N4B 112.5(3)
C2B N3B C20B 129.7(3)
C20B N3B N4B 116.9(3)
C5B N4B N3B 107.9(3)
C7B N8B N9B 105.5(2)
N8B N9B C28B 120.0(3)
C10B N9B N8B 110.7(2)
C10B N9B C28B 129.2(3)
C1B N11B H11B 120(3)
C12B N11B H11B 116(3)
C12B N11B C1B 123.5(3)
N11B C1B C2B 111.5(3)
N11B C1B C5B 115.1(2)
N11B C1B C6B 109.8(3)
C5B C1B C2B 100.5(3)
C5B C1B C6B 110.7(3)
C6B C1B C2B 108.8(2)
O19B C2B N3B 127.4(3)
O19B C2B C1B 127.4(3)
N3B C2B C1B 105.2(3)
N4B C5B C1B 112.9(3)
N4B C5B C26B 123.1(3)
C26B C5B C1B 124.1(3)
C7B C6B C1B 129.0(3)
C10B C6B C1B 127.1(3)
C10B C6B C7B 103.7(3)
N8B C7B C6B 111.5(3)
N8B C7B C27B 119.1(3)
C6B C7B C27B 129.4(3)
O34B C10B C6B 129.9(3)
N9B C10B O34B 121.5(3)
N9B C10B C6B 108.6(3)
O13B C12B O14B 125.8(3)
O13B C12B N11B 123.5(3)
O14B C12B N11B 110.8(3)
O14B C15B C16B 109.8(3)
O14B C15B C17B 109.5(3)
O14B C15B C18B 102.5(3)
C17B C15B C16B 113.4(3)
C17B C15B C18B 111.0(4)
C18B C15B C16B 110.3(3)
C15B C16B H16D 109.5
C15B C16B H16E 109.5
C15B C16B H16F 109.5
H16D C16B H16E 109.5
H16D C16B H16F 109.5
H16E C16B H16F 109.5
C15B C17B H17D 109.5
C15B C17B H17E 109.5
C15B C17B H17F 109.5
H17D C17B H17E 109.5
H17D C17B H17F 109.5
H17E C17B H17F 109.5
C15B C18B H18D 109.5
C15B C18B H18E 109.5
C15B C18B H18F 109.5
H18D C18B H18E 109.5
H18D C18B H18F 109.5
H18E C18B H18F 109.5
C21B C20B N3B 120.1(3)
C25B C20B N3B 119.5(3)
C25B C20B C21B 120.5(4)
C20B C21B H21B 120.6
C20B C21B C22B 118.9(4)
C22B C21B H21B 120.6
C21B C22B H22B 119.5
C23B C22B C21B 121.0(4)
C23B C22B H22B 119.5
C22B C23B H23B 120.2
C24B C23B C22B 119.7(4)
C24B C23B H23B 120.2
C23B C24B H24B 119.8
C23B C24B C25B 120.4(4)
C25B C24B H24B 119.8
C20B C25B C24B 119.6(4)
C20B C25B H25B 120.2
C24B C25B H25B 120.2
C5B C26B H26D 109.5
C5B C26B H26E 109.5
C5B C26B H26F 109.5
H26D C26B H26E 109.5
H26D C26B H26F 109.5
H26E C26B H26F 109.5
C7B C27B H27D 109.5
C7B C27B H27E 109.5
C7B C27B H27F 109.5
H27D C27B H27E 109.5
H27D C27B H27F 109.5
H27E C27B H27F 109.5
C29B C28B N9B 118.4(3)
C33B C28B N9B 120.4(3)
C33B C28B C29B 121.1(3)
C28B C29B H29B 120.4
C28B C29B C30B 119.2(3)
C30B C29B H29B 120.4
C29B C30B H30B 119.9
C31B C30B C29B 120.3(3)
C31B C30B H30B 119.9
C30B C31B H31B 120.0
C30B C31B C32B 120.0(3)
C32B C31B H31B 120.0
C31B C32B H32B 119.9
C33B C32B C31B 120.2(4)
C33B C32B H32B 119.9
C28B C33B C32B 119.3(3)
C28B C33B H33B 120.4
C32B C33B H33B 120.4
O34B C35B C37B 110.5(4)
O36B C35B O34B 121.5(3)
O36B C35B C37B 128.0(4)
C35B C37B H37D 109.5
C35B C37B H37E 109.5
C35B C37B H37F 109.5
H37D C37B H37E 109.5
H37D C37B H37F 109.5
H37E C37B H37F 109.5

loop_
_geom_bond_atom_site_label_1
_geom_bond_atom_site_label_2
_geom_bond_distance
O13A C12A 1.221(4)
O14A C12A 1.341(4)
O14A C15A 1.480(4)
O19A C2A 1.205(4)
O34A C10A 1.368(4)
O34A C35A 1.402(4)
O36A C35A 1.174(5)
N3A N4A 1.423(4)
N3A C2A 1.373(4)
N3A C20A 1.413(4)
N4A C5A 1.271(5)
N8A N9A 1.370(4)
N8A C7A 1.334(4)
N9A C10A 1.354(4)
N9A C28A 1.426(4)
N11A H11A 0.84(2)
N11A C1A 1.453(4)
N11A C12A 1.352(4)
C1A C2A 1.556(4)
C1A C5A 1.512(5)
C1A C6A 1.515(5)
C5A C26A 1.485(4)
C6A C7A 1.418(5)
C6A C10A 1.383(4)
C7A C27A 1.499(4)
C15A C16A 1.526(5)
C15A C17A 1.508(6)
C15A C18A 1.515(6)
C16A H16A 0.9800
C16A H16B 0.9800
C16A H16C 0.9800
C17A H17A 0.9800
C17A H17B 0.9800
C17A H17C 0.9800
C18A H18A 0.9800
C18A H18B 0.9800
C18A H18C 0.9800
C20A C21A 1.399(5)
C20A C25A 1.396(6)
C21A H21A 0.9500
C21A C22A 1.396(6)
C22A H22A 0.9500
C22A C23A 1.380(7)
C23A H23A 0.9500
C23A C24A 1.384(7)
C24A H24A 0.9500
C24A C25A 1.386(6)
C25A H25A 0.9500
C26A H26A 0.9800
C26A H26B 0.9800
C26A H26C 0.9800
C27A H27A 0.9800
C27A H27B 0.9800
C27A H27C 0.9800
C28A C29A 1.385(5)
C28A C33A 1.385(5)
C29A H29A 0.9500
C29A C30A 1.388(5)
C30A H30A 0.9500
C30A C31A 1.391(6)
C31A H31A 0.9500
C31A C32A 1.373(5)
C32A H32A 0.9500
C32A C33A 1.389(5)
C33A H33A 0.9500
C35A C37A 1.478(6)
C37A H37A 0.9800
C37A H37B 0.9800
C37A H37C 0.9800
O13B C12B 1.223(4)
O14B C12B 1.335(4)
O14B C15B 1.476(4)
O19B C2B 1.212(4)
O34B C10B 1.374(4)
O34B C35B 1.395(5)
O36B C35B 1.179(5)
N3B N4B 1.427(4)
N3B C2B 1.373(4)
N3B C20B 1.421(5)
N4B C5B 1.283(5)
N8B N9B 1.367(4)
N8B C7B 1.327(4)
N9B C10B 1.349(4)
N9B C28B 1.432(4)
N11B H11B 0.83(3)
N11B C1B 1.456(4)
N11B C12B 1.351(4)
C1B C2B 1.536(5)
C1B C5B 1.518(4)
C1B C6B 1.519(4)
C5B C26B 1.472(5)
C6B C7B 1.421(4)
C6B C10B 1.376(4)
C7B C27B 1.500(4)
C15B C16B 1.520(5)
C15B C17B 1.506(5)
C15B C18B 1.514(5)
C16B H16D 0.9800
C16B H16E 0.9800
C16B H16F 0.9800
C17B H17D 0.9800
C17B H17E 0.9800
C17B H17F 0.9800
C18B H18D 0.9800
C18B H18E 0.9800
C18B H18F 0.9800
C20B C21B 1.382(6)
C20B C25B 1.381(5)
C21B H21B 0.9500
C21B C22B 1.392(6)
C22B H22B 0.9500
C22B C23B 1.373(7)
C23B H23B 0.9500
C23B C24B 1.372(7)
C24B H24B 0.9500
C24B C25B 1.388(6)
C25B H25B 0.9500
C26B H26D 0.9800
C26B H26E 0.9800
C26B H26F 0.9800
C27B H27D 0.9800
C27B H27E 0.9800
C27B H27F 0.9800
C28B C29B 1.385(5)
C28B C33B 1.382(5)
C29B H29B 0.9500
C29B C30B 1.389(5)
C30B H30B 0.9500
C30B C31B 1.380(6)
C31B H31B 0.9500
C31B C32B 1.387(6)
C32B H32B 0.9500
C32B C33B 1.386(5)
C33B H33B 0.9500
C35B C37B 1.487(5)
C37B H37D 0.9800
C37B H37E 0.9800
C37B H37F 0.9800

loop_
_geom_hbond_atom_site_label_D
_geom_hbond_atom_site_label_H
_geom_hbond_atom_site_label_A
_geom_hbond_distance_DH
_geom_hbond_distance_HA
_geom_hbond_distance_DA
_geom_hbond_angle_DHA
_geom_hbond_site_symmetry_A
N11A H11A O13B 0.84(2) 2.12(3) 2.932(4) 162(4) 1_665
N11B H11B O13A 0.83(3) 2.06(3) 2.871(4) 166(4) 1_445

loop_
_geom_torsion_atom_site_label_1
_geom_torsion_atom_site_label_2
_geom_torsion_atom_site_label_3
_geom_torsion_atom_site_label_4
_geom_torsion
N3A N4A C5A C1A -1.5(4)
N3A N4A C5A C26A 178.0(3)
N3A C20A C21A C22A -179.3(3)
N3A C20A C25A C24A 179.4(3)
N4A N3A C2A O19A -171.9(3)
N4A N3A C2A C1A 10.8(3)
N4A N3A C20A C21A -175.6(3)
N4A N3A C20A C25A 3.7(4)
N8A N9A C10A O34A 179.4(3)
N8A N9A C10A C6A -0.3(3)
N8A N9A C28A C29A -34.4(4)
N8A N9A C28A C33A 141.4(3)
N9A N8A C7A C6A 1.5(3)
N9A N8A C7A C27A -177.6(3)
N9A C28A C29A C30A 173.8(3)
N9A C28A C33A C32A -174.4(3)
N11A C1A C2A O19A 50.4(4)
N11A C1A C2A N3A -132.2(3)
N11A C1A C5A N4A 127.6(3)
N11A C1A C5A C26A -51.9(4)
N11A C1A C6A C7A -43.9(4)
N11A C1A C6A C10A 143.7(3)
C1A N11A C12A O13A -175.3(3)
C1A N11A C12A O14A 4.6(4)
C1A C6A C7A N8A -175.4(3)
C1A C6A C7A C27A 3.5(5)
C1A C6A C10A O34A -4.6(5)
C1A C6A C10A N9A 175.1(3)
C2A N3A N4A C5A -6.4(4)
C2A N3A C20A C21A 17.5(5)
C2A N3A C20A C25A -163.1(3)
C2A C1A C5A N4A 7.5(3)
C2A C1A C5A C26A -172.0(3)
C2A C1A C6A C7A 79.1(4)
C2A C1A C6A C10A -93.3(4)
C5A C1A C2A O19A 172.2(3)
C5A C1A C2A N3A -10.4(3)
C5A C1A C6A C7A -172.4(3)
C5A C1A C6A C10A 15.2(4)
C6A C1A C2A O19A -71.6(4)
C6A C1A C2A N3A 105.8(3)
C6A C1A C5A N4A -106.2(3)
C6A C1A C5A C26A 74.3(4)
C7A N8A N9A C10A -0.7(3)
C7A N8A N9A C28A -179.0(3)
C7A C6A C10A O34A -178.5(3)
C7A C6A C10A N9A 1.2(3)
C10A O34A C35A O36A 9.4(5)
C10A O34A C35A C37A -168.9(3)
C10A N9A C28A C29A 147.7(3)
C10A N9A C28A C33A -36.5(5)
C10A C6A C7A N8A -1.7(4)
C10A C6A C7A C27A 177.3(3)
C12A O14A C15A C16A -70.9(4)
C12A O14A C15A C17A 54.2(4)
C12A O14A C15A C18A 171.8(3)
C12A N11A C1A C2A 45.1(4)
C12A N11A C1A C5A -67.8(4)
C12A N11A C1A C6A 165.6(3)
C15A O14A C12A O13A 15.6(5)
C15A O14A C12A N11A -164.3(3)
C20A N3A N4A C5A -175.3(3)
C20A N3A C2A O19A -4.6(6)
C20A N3A C2A C1A 178.1(3)
C20A C21A C22A C23A -1.0(6)
C21A C20A C25A C24A -1.2(5)
C21A C22A C23A C24A 0.5(7)
C22A C23A C24A C25A -0.4(7)
C23A C24A C25A C20A 0.7(6)
C25A C20A C21A C22A 1.3(5)
C28A N9A C10A O34A -2.6(5)
C28A N9A C10A C6A 177.7(3)
C28A C29A C30A C31A 0.7(6)
C29A C28A C33A C32A 1.3(5)
C29A C30A C31A C32A 1.1(6)
C30A C31A C32A C33A -1.7(6)
C31A C32A C33A C28A 0.5(6)
C33A C28A C29A C30A -2.0(5)
C35A O34A C10A N9A -85.5(4)
C35A O34A C10A C6A 94.2(4)
N3B N4B C5B C1B -2.5(3)
N3B N4B C5B C26B 178.5(3)
N3B C20B C21B C22B -179.7(4)
N3B C20B C25B C24B -179.8(4)
N4B N3B C2B O19B -172.1(3)
N4B N3B C2B C1B 9.5(3)
N4B N3B C20B C21B -176.8(3)
N4B N3B C20B C25B 1.8(4)
N8B N9B C10B O34B 179.4(3)
N8B N9B C10B C6B -1.2(4)
N8B N9B C28B C29B -38.7(5)
N8B N9B C28B C33B 137.3(3)
N9B N8B C7B C6B 1.1(4)
N9B N8B C7B C27B -177.4(3)
N9B C28B C29B C30B 174.3(3)
N9B C28B C33B C32B -174.2(4)
N11B C1B C2B O19B 49.3(4)
N11B C1B C2B N3B -132.3(3)
N11B C1B C5B N4B 127.7(3)
N11B C1B C5B C26B -53.3(4)
N11B C1B C6B C7B -41.1(4)
N11B C1B C6B C10B 146.3(3)
C1B N11B C12B O13B -170.2(3)
C1B N11B C12B O14B 10.5(4)
C1B C6B C7B N8B -175.8(3)
C1B C6B C7B C27B 2.6(6)
C1B C6B C10B O34B -4.7(6)
C1B C6B C10B N9B 175.9(3)
C2B N3B N4B C5B -4.7(3)
C2B N3B C20B C21B 15.0(5)
C2B N3B C20B C25B -166.5(3)
C2B C1B C5B N4B 7.7(3)
C2B C1B C5B C26B -173.3(3)
C2B C1B C6B C7B 81.2(4)
C2B C1B C6B C10B -91.5(4)
C5B C1B C2B O19B 171.7(3)
C5B C1B C2B N3B -9.8(3)
C5B C1B C6B C7B -169.2(3)
C5B C1B C6B C10B 18.1(5)
C6B C1B C2B O19B -71.9(4)
C6B C1B C2B N3B 106.5(3)
C6B C1B C5B N4B -107.1(3)
C6B C1B C5B C26B 71.9(4)
C7B N8B N9B C10B 0.0(4)
C7B N8B N9B C28B 177.9(3)
C7B C6B C10B O34B -178.9(3)
C7B C6B C10B N9B 1.8(4)
C10B O34B C35B O36B 8.6(5)
C10B O34B C35B C37B -170.3(3)
C10B N9B C28B C29B 138.7(4)
C10B N9B C28B C33B -45.3(5)
C10B C6B C7B N8B -1.8(4)
C10B C6B C7B C27B 176.6(3)
C12B O14B C15B C16B -59.8(4)
C12B O14B C15B C17B 65.2(4)
C12B O14B C15B C18B -177.0(3)
C12B N11B C1B C2B 44.4(4)
C12B N11B C1B C5B -69.3(4)
C12B N11B C1B C6B 165.0(3)
C15B O14B C12B O13B 7.3(5)
C15B O14B C12B N11B -173.4(3)
C20B N3B N4B C5B -175.0(3)
C20B N3B C2B O19B -3.4(5)
C20B N3B C2B C1B 178.2(3)
C20B C21B C22B C23B -1.2(7)
C21B C20B C25B C24B -1.3(6)
C21B C22B C23B C24B 0.1(7)
C22B C23B C24B C25B 0.4(7)
C23B C24B C25B C20B 0.1(7)
C25B C20B C21B C22B 1.8(6)
C28B N9B C10B O34B 1.8(5)
C28B N9B C10B C6B -178.8(3)
C28B C29B C30B C31B -0.1(6)
C29B C28B C33B C32B 1.7(6)
C29B C30B C31B C32B 1.7(6)
C30B C31B C32B C33B -1.7(6)
C31B C32B C33B C28B 0.0(6)
C33B C28B C29B C30B -1.6(6)
C35B O34B C10B N9B -87.0(4)
C35B O34B C10B C6B 93.7(4)

loop_
_exptl_oxdiff_crystal_face_indexfrac_h
_exptl_oxdiff_crystal_face_indexfrac_k
_exptl_oxdiff_crystal_face_indexfrac_l
_exptl_oxdiff_crystal_face_x
_exptl_oxdiff_crystal_face_y
_exptl_oxdiff_crystal_face_z
0.0025 8.9889 0.0355 0.0436 -0.2560 0.9908
-0.0025 -8.9889 -0.0355 -0.0436 0.2560 -0.9908
-4.0108 2.0174 -0.0058 -0.0545 0.8962 0.3597
4.0108 -2.0174 0.0058 0.0545 -0.8962 -0.3597
-0.0092 9.0215 -5.9494 0.6402 -0.0488 0.7604
0.0111 -9.0270 6.9468 -0.7397 0.0143 -0.7220
0.9864 -2.9578 -7.9882 0.7970 0.1233 -0.6724
2.0096 6.9760 1.0320 -0.0334 -0.7101 0.7393
-2.0160 5.0364 -5.9720 0.5888 0.5415 0.3898
0.0159 0.9553 7.9838 -0.7907 -0.3046 0.4173
1.9893 4.0341 -8.9547 0.9464 -0.2796 0.0250
